data_1100087
loop_
_publ_author_name
'Bregeault, J M'
'Herpin, P'
'Manoli, J M'
'Pannetier, G'

_publ_section_title
;
Affinement de la structure de la Kieserite Mg (S O4) (H2 O)
;
_journal_name_full
;
Bulletin de la Societe Chimique de France (Vol=Year)
;
_journal_page_first 4243
_journal_page_last 4248
_journal_volume 1970
_journal_year 1970
_chemical_formula_structural 'Mg (S O4) (H2 O)'
_chemical_formula_sum 'H2 Mg O5 S'
_chemical_name_mineral Kieserite
_chemical_name_systematic 'Magnesium sulfate hydrate'
_space_group_IT_number 15
_symmetry_cell_setting monoclinic
_symmetry_Int_Tables_number 15
_symmetry_space_group_name_Hall '-C 2yc'
_symmetry_space_group_name_H-M 'C 1 2/c 1'
_cell_angle_alpha 90
_cell_angle_beta 117.683
_cell_angle_gamma 90
_cell_formula_units_Z 4
_cell_length_a 6.891
_cell_length_b 7.624
_cell_length_c 7.645
_cell_volume 355.7
_exptl_crystal_density_meas 2.57
_refine_ls_R_factor_all 0.057
_cod_database_code 1100087

loop_
_symmetry_equiv_pos_as_xyz
x,y,z
-x,y,1/2-z
-x,-y,-z
x,-y,1/2+z
1/2+x,1/2+y,z
1/2-x,1/2+y,1/2-z
1/2-x,1/2-y,-z
1/2+x,1/2-y,1/2+z

loop_
_atom_site_label
_atom_site_type_symbol
_atom_site_symmetry_multiplicity
_atom_site_Wyckoff_symbol
_atom_site_fract_x
_atom_site_fract_y
_atom_site_fract_z
_atom_site_occupancy
_atom_site_attached_hydrogens
_atom_site_calc_flag
Mg1 Mg2+ 4 b 0. 0.5 0. 1. 0 d
S1 S6+ 4 e 0. 0.1548(2) 0.25 1. 0 d
O1 O2- 8 f 0.1755(9) 0.0445(5) 0.3942(6) 1. 0 d
O2 O2- 8 f 0.0895(9) 0.2667(5) 0.1485(6) 1. 0 d
O3 O2- 4 e 0. 0.6366(7) 0.25 1. 0 d
H1 H1+ 8 f 0.125(20) 0.708(13) 0.298(15) 1. 0 d

loop_
_atom_type_symbol
_atom_type_oxidation_number
Mg2+ 2.000
S6+ 6.000
O2- -2.000
H1+ 1.000
